data_7017037
loop_
_publ_author_name
'Xu, Fenfen'
'Du, Shaowu'
'Liu, Yuping'
'Hassan, Jacqueline'
'Zhang, Jie'
'Bond, Alan M.'

_publ_section_title
;
 Synthesis and characterization of diiron dithiolate complexes containing
 a quinoxaline bridge.
;
_journal_issue 41
_journal_name_full 'Dalton transactions (Cambridge, England : 2003)'
_journal_page_first 10907
_journal_page_last 10917
_journal_paper_doi 10.1039/c1dt10953g
_journal_volume 40
_journal_year 2011
_chemical_formula_sum 'C16.5 H9 Cl Fe2 N2 O6 S2'
_chemical_formula_weight 542.53
_chemical_name_systematic
;
?
;
_space_group_IT_number 2
_symmetry_cell_setting triclinic
_symmetry_space_group_name_Hall '-P 1'
_symmetry_space_group_name_H-M 'P -1'
_atom_sites_solution_hydrogens geom
_atom_sites_solution_primary direct
_atom_sites_solution_secondary difmap
_audit_creation_method SHELXL-97
_cell_angle_alpha 89.908(12)
_cell_angle_beta 81.324(10)
_cell_angle_gamma 77.667(10)
_cell_formula_units_Z 2
_cell_length_a 6.801(2)
_cell_length_b 11.254(4)
_cell_length_c 13.330(5)
_cell_measurement_reflns_used 2653
_cell_measurement_temperature 293(2)
_cell_measurement_theta_max 27.48
_cell_measurement_theta_min 3.78
_cell_volume 984.8(6)
_computing_cell_refinement 'Siemens SMART'
_computing_data_collection 'Siemens SMART'
_computing_data_reduction 'Siemens XPREP'
_computing_molecular_graphics 'Bruker SHELXTL'
_computing_publication_material 'Bruker SHELXTL'
_computing_structure_refinement 'Siemens SHELXTL'
_computing_structure_solution 'Siemens SHELXTL'
_diffrn_ambient_temperature 293(2)
_diffrn_detector_area_resol_mean 28.5714
_diffrn_measured_fraction_theta_full 0.959
_diffrn_measured_fraction_theta_max 0.959
_diffrn_measurement_device_type 'Saturn70 (4x4 bin mode)'
_diffrn_measurement_method '\w scans'
_diffrn_radiation_monochromator graphite
_diffrn_radiation_source 'fine-focus sealed tube'
_diffrn_radiation_type MoK\a
_diffrn_radiation_wavelength 0.71073
_diffrn_reflns_av_R_equivalents 0.0178
_diffrn_reflns_av_sigmaI/netI 0.0278
_diffrn_reflns_limit_h_max 8
_diffrn_reflns_limit_h_min -8
_diffrn_reflns_limit_k_max 14
_diffrn_reflns_limit_k_min -14
_diffrn_reflns_limit_l_max 17
_diffrn_reflns_limit_l_min -12
_diffrn_reflns_number 7453
_diffrn_reflns_theta_full 27.48
_diffrn_reflns_theta_max 27.48
_diffrn_reflns_theta_min 3.78
_diffrn_standards_decay_% none
_diffrn_standards_interval_count none
_diffrn_standards_interval_time none
_diffrn_standards_number none
_exptl_absorpt_coefficient_mu 1.859
_exptl_absorpt_correction_T_max 1.0000
_exptl_absorpt_correction_T_min 0.5642
_exptl_absorpt_correction_type multi-scan
_exptl_absorpt_process_details 'Sphere (Rigaku Crystalclear)'
_exptl_crystal_colour orange
_exptl_crystal_density_diffrn 1.830
_exptl_crystal_density_method 'not measured'
_exptl_crystal_description prism
_exptl_crystal_F_000 542
_exptl_crystal_size_max .20
_exptl_crystal_size_mid .12
_exptl_crystal_size_min .09
_refine_diff_density_max 2.532
_refine_diff_density_min -2.780
_refine_diff_density_rms 0.191
_refine_ls_extinction_method none
_refine_ls_goodness_of_fit_ref 1.040
_refine_ls_hydrogen_treatment mixed
_refine_ls_matrix_type full
_refine_ls_number_parameters 290
_refine_ls_number_reflns 4329
_refine_ls_number_restraints 1
_refine_ls_restrained_S_all 1.047
_refine_ls_R_factor_gt 0.0463
_refine_ls_shift/su_max 0.001
_refine_ls_shift/su_mean 0.000
_refine_ls_structure_factor_coef Fsqd
_refine_ls_weighting_details 'calc w=1/[\s^2^(Fo^2^)+(0.1065P)^2^+2.3408P] where P=(Fo^2^+2Fc^2^)/3'
_refine_ls_weighting_scheme calc
_refine_ls_wR_factor_gt 0.1376
_refine_ls_wR_factor_ref 0.1584
_reflns_number_gt 3758
_reflns_number_total 4329
_reflns_threshold_expression >2sigma(I)
_cod_data_source_file c1dt10953g.txt
_cod_data_source_block compound_1
_cod_depositor_comments
;
The following automatic conversions were performed:

'_symmetry_cell_setting' value 'Triclinic' changed to 'triclinic'
according to /home/saulius/struct/CIF-dictionaries/cif_core.dic
dictionary named 'cif_core.dic' version 2.4.1 from
2010-06-29.

'_exptl_absorpt_correction_type' value 'Multi-scan'
changed to 'multi-scan' according to
/home/saulius/struct/CIF-dictionaries/cif_core.dic dictionary named
'cif_core.dic' version 2.4.1 from 2010-06-29.

Automatic conversion script
Id: cif_fix_values 1715 2011-07-08 13:25:40Z adriana 
;
_cod_original_cell_volume 984.7(6)
_cod_original_sg_symbol_H-M P-1
_cod_original_formula_sum 'C16.50 H9 Cl Fe2 N2 O6 S2'
_cod_database_code 7017037
_refine_ls_r_factor_ref 0.0546

loop_
_symmetry_equiv_pos_as_xyz
'x, y, z'
'-x, -y, -z'

loop_
_atom_site_label
_atom_site_type_symbol
_atom_site_fract_x
_atom_site_fract_y
_atom_site_fract_z
_atom_site_U_iso_or_equiv
_atom_site_adp_type
_atom_site_occupancy
_atom_site_symmetry_multiplicity
_atom_site_calc_flag
_atom_site_refinement_flags
Fe1 Fe -2.16092(7) 0.34988(4) 1.29189(4) 0.01466(17) Uani 1 1 d .
Fe2 Fe -2.26778(7) 0.19496(4) 1.41309(4) 0.01587(17) Uani 1 1 d .
S1 S -1.94768(13) 0.17884(8) 1.33045(6) 0.0161(2) Uani 1 1 d .
S2 S -2.37958(12) 0.23303(7) 1.26249(6) 0.0155(2) Uani 1 1 d .
N1 N -1.7354(5) 0.1178(3) 1.0670(2) 0.0168(6) Uani 1 1 d .
N2 N -2.1217(4) 0.1658(3) 1.0042(2) 0.0172(6) Uani 1 1 d .
O1 O -2.0321(6) 0.4194(3) 1.0829(2) 0.0361(7) Uani 1 1 d .
O2 O -1.9193(5) 0.4928(3) 1.3859(3) 0.0363(7) Uani 1 1 d .
O3 O -2.5145(5) 0.5503(3) 1.3475(3) 0.0383(8) Uani 1 1 d .
O4 O -2.3038(6) -0.0593(3) 1.4255(3) 0.0476(10) Uani 1 1 d .
O5 O -2.6797(4) 0.3150(3) 1.5093(2) 0.0282(6) Uani 1 1 d .
O6 O -2.1204(5) 0.2250(4) 1.6054(2) 0.0419(8) Uani 1 1 d .
C1 C -2.0786(6) 0.3918(3) 1.1642(3) 0.0226(7) Uani 1 1 d .
C2 C -2.0122(6) 0.4350(4) 1.3515(3) 0.0225(7) Uani 1 1 d .
C3 C -2.3798(6) 0.4723(4) 1.3252(3) 0.0244(8) Uani 1 1 d .
C4 C -2.2885(6) 0.0386(4) 1.4232(3) 0.0276(8) Uani 1 1 d .
C5 C -2.5213(6) 0.2687(3) 1.4716(3) 0.0199(7) Uani 1 1 d .
C6 C -2.1749(6) 0.2143(4) 1.5300(3) 0.0261(8) Uani 1 1 d .
C7 C -1.8720(5) 0.0578(3) 1.2302(3) 0.0178(7) Uani 1 1 d .
H7A H -1.7304 0.0185 1.2302 0.021 Uiso 1 1 calc R
H7B H -1.9530 -0.0029 1.2462 0.021 Uiso 1 1 calc R
C8 C -2.2773(6) 0.1089(3) 1.1662(3) 0.0177(7) Uani 1 1 d .
C9 C -1.8968(5) 0.1021(3) 1.1261(3) 0.0161(6) Uani 1 1 d .
C10 C -2.0945(5) 0.1266(3) 1.0952(3) 0.0173(7) Uani 1 1 d .
C11 C -1.7586(5) 0.1593(3) 0.9713(3) 0.0166(7) Uani 1 1 d .
C12 C -1.9534(5) 0.1840(3) 0.9403(3) 0.0169(7) Uani 1 1 d .
C13 C -1.9746(6) 0.2283(4) 0.8426(3) 0.0222(7) Uani 1 1 d .
C14 C -1.8075(6) 0.2464(4) 0.7782(3) 0.0248(8) Uani 1 1 d .
C15 C -1.6130(6) 0.2212(4) 0.8093(3) 0.0250(8) Uani 1 1 d .
C16 C -1.5880(6) 0.1784(4) 0.9035(3) 0.0219(7) Uani 1 1 d .
C17 C -1.5255(18) 0.4340(10) 1.0006(8) 0.048(2) Uiso 0.50 1 d PD
Cl Cl -1.5914(4) 0.5012(3) 1.1098(2) 0.1138(11) Uani 1 1 d D
H8A H -2.379(7) 0.107(4) 1.128(3) 0.013(10) Uiso 1 1 d .
H8B H -2.246(8) 0.039(5) 1.203(4) 0.028(12) Uiso 1 1 d .
H13 H -2.113(7) 0.249(4) 0.825(3) 0.015(10) Uiso 1 1 d .
H14 H -1.838(8) 0.276(5) 0.713(4) 0.032(13) Uiso 1 1 d .
H15 H -1.498(7) 0.231(4) 0.758(4) 0.019(11) Uiso 1 1 d .
H16 H -1.474(8) 0.161(5) 0.916(4) 0.024(12) Uiso 1 1 d .

loop_
_atom_site_aniso_label
_atom_site_aniso_U_11
_atom_site_aniso_U_22
_atom_site_aniso_U_33
_atom_site_aniso_U_23
_atom_site_aniso_U_13
_atom_site_aniso_U_12
Fe1 0.0144(3) 0.0151(3) 0.0147(3) 0.00212(18) -0.00200(19) -0.00362(19)
Fe2 0.0159(3) 0.0169(3) 0.0129(3) 0.00292(18) 0.00074(19) -0.00146(19)
S1 0.0139(4) 0.0205(4) 0.0128(4) 0.0017(3) -0.0024(3) -0.0012(3)
S2 0.0128(4) 0.0172(4) 0.0160(4) 0.0017(3) -0.0013(3) -0.0031(3)
N1 0.0157(14) 0.0184(14) 0.0154(14) -0.0006(11) -0.0031(11) -0.0016(11)
N2 0.0134(14) 0.0221(14) 0.0154(14) -0.0002(11) -0.0017(11) -0.0030(11)
O1 0.052(2) 0.0369(17) 0.0207(14) 0.0086(12) 0.0012(13) -0.0175(15)
O2 0.0352(17) 0.0361(17) 0.0434(19) -0.0038(14) -0.0147(15) -0.0143(14)
O3 0.0236(15) 0.0236(15) 0.062(2) -0.0065(14) -0.0017(15) 0.0031(12)
O4 0.053(2) 0.0208(15) 0.057(2) 0.0028(15) 0.0251(18) -0.0057(15)
O5 0.0231(15) 0.0284(14) 0.0269(15) -0.0008(12) 0.0042(12) 0.0023(12)
O6 0.0376(18) 0.064(2) 0.0194(15) -0.0036(15) -0.0090(13) 0.0033(16)
C1 0.0226(18) 0.0205(17) 0.0258(19) 0.0040(14) -0.0043(15) -0.0067(14)
C2 0.0202(18) 0.0230(17) 0.0236(18) 0.0024(14) -0.0038(14) -0.0029(14)
C3 0.0244(19) 0.0218(18) 0.029(2) 0.0013(15) -0.0049(15) -0.0094(15)
C4 0.026(2) 0.0227(19) 0.027(2) 0.0044(15) 0.0109(16) -0.0001(15)
C5 0.0224(18) 0.0195(16) 0.0178(16) 0.0050(13) -0.0027(14) -0.0048(14)
C6 0.0196(18) 0.033(2) 0.0212(19) 0.0035(15) 0.0001(14) 0.0020(15)
C7 0.0169(16) 0.0199(16) 0.0139(15) 0.0007(13) -0.0011(12) 0.0014(13)
C8 0.0179(17) 0.0183(16) 0.0171(16) -0.0019(13) -0.0025(13) -0.0049(13)
C9 0.0174(16) 0.0148(15) 0.0157(16) 0.0008(12) -0.0037(13) -0.0018(12)
C10 0.0163(16) 0.0177(15) 0.0177(16) -0.0001(13) -0.0023(13) -0.0034(13)
C11 0.0151(16) 0.0207(16) 0.0135(15) -0.0013(13) -0.0008(12) -0.0035(13)
C12 0.0166(16) 0.0201(16) 0.0146(16) -0.0004(13) -0.0039(13) -0.0044(13)
C13 0.0236(19) 0.0256(18) 0.0176(17) 0.0031(14) -0.0063(14) -0.0040(14)
C14 0.031(2) 0.0273(19) 0.0163(17) 0.0068(14) -0.0039(15) -0.0072(16)
C15 0.0251(19) 0.0273(19) 0.0216(18) 0.0034(15) 0.0025(15) -0.0075(15)
C16 0.0160(18) 0.0262(18) 0.0237(19) 0.0010(15) -0.0025(14) -0.0055(14)
Cl 0.0804(14) 0.151(2) 0.140(2) 0.0868(19) -0.0692(15) -0.0556(15)

loop_
_atom_type_symbol
_atom_type_description
_atom_type_scat_dispersion_real
_atom_type_scat_dispersion_imag
_atom_type_scat_source
C C 0.0033 0.0016 'International Tables Vol C Tables 4.2.6.8 and 6.1.1.4'
H H 0.0000 0.0000 'International Tables Vol C Tables 4.2.6.8 and 6.1.1.4'
N N 0.0061 0.0033 'International Tables Vol C Tables 4.2.6.8 and 6.1.1.4'
O O 0.0106 0.0060 'International Tables Vol C Tables 4.2.6.8 and 6.1.1.4'
S S 0.1246 0.1234 'International Tables Vol C Tables 4.2.6.8 and 6.1.1.4'
Fe Fe 0.3463 0.8444 'International Tables Vol C Tables 4.2.6.8 and 6.1.1.4'
Cl Cl 0.1484 0.1585 'International Tables Vol C Tables 4.2.6.8 and 6.1.1.4'

loop_
_geom_angle_atom_site_label_1
_geom_angle_atom_site_label_2
_geom_angle_atom_site_label_3
_geom_angle
_geom_angle_site_symmetry_1
_geom_angle_site_symmetry_3
C2 Fe1 C3 89.08(18) . .
C2 Fe1 C1 95.53(18) . .
C3 Fe1 C1 99.00(18) . .
C2 Fe1 S1 87.71(13) . .
C3 Fe1 S1 151.24(14) . .
C1 Fe1 S1 109.76(13) . .
C2 Fe1 S2 163.95(13) . .
C3 Fe1 S2 87.25(13) . .
C1 Fe1 S2 100.47(13) . .
S1 Fe1 S2 88.02(4) . .
C2 Fe1 Fe2 109.16(13) . .
C3 Fe1 Fe2 98.52(13) . .
C1 Fe1 Fe2 149.80(12) . .
S1 Fe1 Fe2 56.03(3) . .
S2 Fe1 Fe2 56.11(3) . .
C6 Fe2 C4 99.4(2) . .
C6 Fe2 C5 89.84(17) . .
C4 Fe2 C5 99.63(18) . .
C6 Fe2 S1 88.57(13) . .
C4 Fe2 S1 102.49(13) . .
C5 Fe2 S1 157.79(12) . .
C6 Fe2 S2 161.90(14) . .
C4 Fe2 S2 98.66(15) . .
C5 Fe2 S2 86.63(12) . .
S1 Fe2 S2 88.05(4) . .
C6 Fe2 Fe1 107.86(15) . .
C4 Fe2 Fe1 143.83(13) . .
C5 Fe2 Fe1 103.66(12) . .
S1 Fe2 Fe1 56.10(3) . .
S2 Fe2 Fe1 56.09(3) . .
C7 S1 Fe2 113.57(13) . .
C7 S1 Fe1 115.56(12) . .
Fe2 S1 Fe1 67.88(3) . .
C8 S2 Fe1 115.64(12) . .
C8 S2 Fe2 113.76(13) . .
Fe1 S2 Fe2 67.80(3) . .
C9 N1 C11 117.5(3) . .
C10 N2 C12 117.2(3) . .
O1 C1 Fe1 178.0(4) . .
O2 C2 Fe1 176.8(4) . .
O3 C3 Fe1 178.3(4) . .
O4 C4 Fe2 177.0(5) . .
O5 C5 Fe2 179.2(3) . .
O6 C6 Fe2 178.0(4) . .
C9 C7 S1 114.0(2) . .
C9 C7 H7A 108.8 . .
S1 C7 H7A 108.8 . .
C9 C7 H7B 108.8 . .
S1 C7 H7B 108.8 . .
H7A C7 H7B 107.7 . .
C10 C8 S2 114.0(2) . .
C10 C8 H8A 107(3) . .
S2 C8 H8A 107(3) . .
C10 C8 H8B 111(3) . .
S2 C8 H8B 105(3) . .
H8A C8 H8B 113(4) . .
N1 C9 C10 122.4(3) . .
N1 C9 C7 117.6(3) . .
C10 C9 C7 120.0(3) . .
N2 C10 C9 121.6(3) . .
N2 C10 C8 117.7(3) . .
C9 C10 C8 120.7(3) . .
N1 C11 C16 120.1(3) . .
N1 C11 C12 120.4(3) . .
C16 C11 C12 119.5(3) . .
N2 C12 C13 119.5(3) . .
N2 C12 C11 120.9(3) . .
C13 C12 C11 119.6(3) . .
C14 C13 C12 120.0(3) . .
C14 C13 H13 123(3) . .
C12 C13 H13 117(3) . .
C13 C14 C15 120.3(4) . .
C13 C14 H14 114(3) . .
C15 C14 H14 126(3) . .
C16 C15 C14 121.0(4) . .
C16 C15 H15 122(3) . .
C14 C15 H15 117(3) . .
C15 C16 C11 119.7(4) . .
C15 C16 H16 117(4) . .
C11 C16 H16 123(4) . .
C17 C17 Cl 68.4(7) 2_267 .
C17 C17 Cl 55.8(7) 2_267 2_267
Cl C17 Cl 124.3(7) . 2_267
C17 Cl C17 55.7(7) . 2_267

loop_
_geom_bond_atom_site_label_1
_geom_bond_atom_site_label_2
_geom_bond_distance
_geom_bond_site_symmetry_2
Fe1 C2 1.798(4) .
Fe1 C3 1.799(4) .
Fe1 C1 1.804(4) .
Fe1 S1 2.2587(11) .
Fe1 S2 2.2598(11) .
Fe1 Fe2 2.5211(9) .
Fe2 C6 1.797(4) .
Fe2 C4 1.798(4) .
Fe2 C5 1.804(4) .
Fe2 S1 2.2569(12) .
Fe2 S2 2.2604(12) .
S1 C7 1.846(4) .
S2 C8 1.846(4) .
N1 C9 1.296(5) .
N1 C11 1.377(4) .
N2 C10 1.316(5) .
N2 C12 1.372(5) .
O1 C1 1.145(5) .
O2 C2 1.138(5) .
O3 C3 1.129(5) .
O4 C4 1.129(5) .
O5 C5 1.133(5) .
O6 C6 1.138(5) .
C7 C9 1.494(5) .
C7 H7A 0.9700 .
C7 H7B 0.9700 .
C8 C10 1.493(5) .
C8 H8A 0.92(5) .
C8 H8B 0.93(6) .
C9 C10 1.436(5) .
C11 C16 1.414(5) .
C11 C12 1.418(5) .
C12 C13 1.411(5) .
C13 C14 1.369(6) .
C13 H13 0.98(5) .
C14 C15 1.417(6) .
C14 H14 0.97(6) .
C15 C16 1.365(6) .
C15 H15 0.98(5) .
C16 H16 0.80(5) .
C17 C17 1.59(2) 2_267
C17 Cl 1.597(11) .
C17 Cl 1.795(12) 2_267
Cl C17 1.795(12) 2_267
